data_2218176
loop_
_publ_author_name
'Choi, Hong Dae'
'Seo, Pil Ja'
'Son, Byeng Wha'
'Lee, Uk'

_publ_section_title
;
 7-Bromo-2-methyl-1-(phenylsulfonyl)naphtho[2,1-<i>b</i>]furan
;
_journal_coeditor_code JH2063
_journal_issue 5
_journal_name_full 'Acta Crystallographica Section E'
_journal_page_first o944
_journal_paper_doi 10.1107/S160053680801177X
_journal_volume 64
_journal_year 2008
_chemical_formula_iupac 'C19 H13 Br O3 S'
_chemical_formula_moiety 'C19 H13 Br O3 S'
_chemical_formula_sum 'C19 H13 Br O3 S'
_chemical_formula_weight 401.26
_chemical_melting_point_gt 483
_chemical_melting_point_lt 484
_chemical_name_systematic
;
7-Bromo-2-methyl-1-(phenylsulfonyl)naphtho[2,1-<i>b</i>]furan
;
_space_group_IT_number 2
_symmetry_cell_setting triclinic
_symmetry_space_group_name_Hall '-P 1'
_symmetry_space_group_name_H-M 'P -1'
_atom_sites_solution_hydrogens geom
_atom_sites_solution_primary direct
_atom_sites_solution_secondary difmap
_cell_angle_alpha 107.4290(10)
_cell_angle_beta 93.6780(10)
_cell_angle_gamma 90.417(2)
_cell_formula_units_Z 2
_cell_length_a 7.8583(7)
_cell_length_b 8.0025(7)
_cell_length_c 13.2780(10)
_cell_measurement_reflns_used 4679
_cell_measurement_temperature 173(2)
_cell_measurement_theta_max 28.19
_cell_measurement_theta_min 2.60
_cell_volume 794.72(12)
_computing_cell_refinement 'SAINT (Bruker, 2001)'
_computing_data_collection 'SMART (Bruker, 2001)'
_computing_data_reduction 'SAINT (Bruker, 2001)'
_computing_molecular_graphics 'ORTEP-3 (Farrugia, 1997) and DIAMOND (Brandenburg, 1998)'
_computing_publication_material 'SHELXL97 (Sheldrick, 2008)'
_computing_structure_refinement 'SHELXL97 (Sheldrick, 2008)'
_computing_structure_solution 'SHELXS97 (Sheldrick, 2008)'
_diffrn_ambient_temperature 173(2)
_diffrn_detector_area_resol_mean 10.0
_diffrn_measured_fraction_theta_full 0.985
_diffrn_measured_fraction_theta_max 0.985
_diffrn_measurement_device_type 'Bruker SMART CCD'
_diffrn_measurement_method '\f and \w'
_diffrn_radiation_monochromator graphite
_diffrn_radiation_source 'fine-focus sealed tube'
_diffrn_radiation_type MoK\a
_diffrn_radiation_wavelength 0.71073
_diffrn_reflns_av_R_equivalents 0.0160
_diffrn_reflns_av_sigmaI/netI 0.0207
_diffrn_reflns_limit_h_max 9
_diffrn_reflns_limit_h_min -9
_diffrn_reflns_limit_k_max 9
_diffrn_reflns_limit_k_min -9
_diffrn_reflns_limit_l_max 16
_diffrn_reflns_limit_l_min -16
_diffrn_reflns_number 6371
_diffrn_reflns_theta_full 26.00
_diffrn_reflns_theta_max 26.00
_diffrn_reflns_theta_min 1.61
_diffrn_standards_number 0
_exptl_absorpt_coefficient_mu 2.732
_exptl_absorpt_correction_T_max 0.571
_exptl_absorpt_correction_T_min 0.381
_exptl_absorpt_correction_type multi-scan
_exptl_absorpt_process_details '(SADABS; Sheldrick, 2000)'
_exptl_crystal_colour colorless
_exptl_crystal_density_diffrn 1.677
_exptl_crystal_density_method 'not measured'
_exptl_crystal_description block
_exptl_crystal_F_000 404
_exptl_crystal_size_max 0.40
_exptl_crystal_size_mid 0.30
_exptl_crystal_size_min 0.20
_refine_diff_density_max 0.436
_refine_diff_density_min -0.354
_refine_ls_extinction_method none
_refine_ls_goodness_of_fit_ref 1.170
_refine_ls_hydrogen_treatment constr
_refine_ls_matrix_type full
_refine_ls_number_parameters 218
_refine_ls_number_reflns 3084
_refine_ls_number_restraints 0
_refine_ls_restrained_S_all 1.170
_refine_ls_R_factor_all 0.0265
_refine_ls_R_factor_gt 0.0233
_refine_ls_shift/su_max 0.001
_refine_ls_shift/su_mean 0.000
_refine_ls_structure_factor_coef Fsqd
_refine_ls_weighting_details 'calc w=1/[\s^2^(Fo^2^)+(0.0451P)^2^+0.2317P] where P=(Fo^2^+2Fc^2^)/3'
_refine_ls_weighting_scheme calc
_refine_ls_wR_factor_gt 0.0665
_refine_ls_wR_factor_ref 0.0782
_reflns_number_gt 2874
_reflns_number_total 3084
_reflns_threshold_expression I>2\s(I)
_cod_data_source_file jh2063.cif
_cod_data_source_block I
_cod_original_sg_symbol_Hall '-p 1'
_cod_database_code 2218176
_cod_database_fobs_code 2218176

loop_
_symmetry_equiv_pos_as_xyz
'x, y, z'
'-x, -y, -z'

loop_
_atom_site_type_symbol
_atom_site_label
_atom_site_fract_x
_atom_site_fract_y
_atom_site_fract_z
_atom_site_U_iso_or_equiv
_atom_site_adp_type
_atom_site_calc_flag
_atom_site_refinement_flags
_atom_site_occupancy
Br Br 0.56455(3) 0.99911(3) 0.696889(17) 0.03340(10) Uani d . 1
S S 0.82852(6) 0.36218(7) 0.16782(4) 0.02320(13) Uani d . 1
O O1 0.91789(19) 0.0602(2) 0.34760(12) 0.0280(3) Uani d . 1
O O2 0.9034(2) 0.5362(2) 0.20422(12) 0.0303(3) Uani d . 1
O O3 0.8886(2) 0.2407(2) 0.07411(12) 0.0330(4) Uani d . 1
C C1 0.8504(3) 0.2648(3) 0.26930(16) 0.0228(4) Uani d . 1
C C2 0.8191(2) 0.3362(3) 0.38127(16) 0.0216(4) Uani d . 1
C C3 0.7591(2) 0.4950(3) 0.45075(16) 0.0212(4) Uani d . 1
C C4 0.7119(3) 0.6446(3) 0.42140(17) 0.0248(4) Uani d . 1
H H4 0.7201 0.6435 0.3501 0.030 Uiso calc R 1
C C5 0.6545(3) 0.7918(3) 0.49309(17) 0.0265(4) Uani d . 1
H H5 0.6230 0.8911 0.4717 0.032 Uiso calc R 1
C C6 0.6432(3) 0.7931(3) 0.59824(17) 0.0245(4) Uani d . 1
C C7 0.6885(3) 0.6539(3) 0.63190(17) 0.0256(4) Uani d . 1
H H7 0.6804 0.6593 0.7039 0.031 Uiso calc R 1
C C8 0.7476(3) 0.5013(3) 0.55938(16) 0.0229(4) Uani d . 1
C C9 0.7963(3) 0.3570(3) 0.59591(17) 0.0265(4) Uani d . 1
H H9 0.7877 0.3654 0.6683 0.032 Uiso calc R 1
C C10 0.8549(3) 0.2078(3) 0.52932(17) 0.0269(5) Uani d . 1
H H10 0.8883 0.1115 0.5533 0.032 Uiso calc R 1
C C11 0.8634(3) 0.2034(3) 0.42350(17) 0.0241(4) Uani d . 1
C C12 0.9097(3) 0.0997(3) 0.25436(18) 0.0265(4) Uani d . 1
C C13 0.6075(3) 0.3813(3) 0.14109(15) 0.0238(4) Uani d . 1
C C14 0.5417(3) 0.5444(3) 0.14748(17) 0.0294(5) Uani d . 1
H H14 0.6117 0.6475 0.1741 0.035 Uiso calc R 1
C C15 0.3714(3) 0.5544(4) 0.11432(19) 0.0372(6) Uani d . 1
H H15 0.3246 0.6649 0.1178 0.045 Uiso calc R 1
C C16 0.2704(3) 0.4035(4) 0.07638(19) 0.0404(6) Uani d . 1
H H16 0.1546 0.4108 0.0531 0.049 Uiso calc R 1
C C17 0.3368(3) 0.2418(4) 0.0720(2) 0.0395(6) Uani d . 1
H H17 0.2657 0.1392 0.0473 0.047 Uiso calc R 1
C C18 0.5066(3) 0.2292(3) 0.10354(17) 0.0310(5) Uani d . 1
H H18 0.5533 0.1183 0.0995 0.037 Uiso calc R 1
C C19 0.9685(3) -0.0435(3) 0.1644(2) 0.0379(6) Uani d . 1
H H19A 0.9215 -0.0285 0.0975 0.057 Uiso calc R 1
H H19B 0.9292 -0.1568 0.1697 0.057 Uiso calc R 1
H H19C 1.0933 -0.0395 0.1665 0.057 Uiso calc R 1

loop_
_atom_site_aniso_label
_atom_site_aniso_U_11
_atom_site_aniso_U_22
_atom_site_aniso_U_33
_atom_site_aniso_U_12
_atom_site_aniso_U_13
_atom_site_aniso_U_23
Br 0.04740(16) 0.02425(14) 0.02669(14) 0.00861(10) 0.00501(10) 0.00413(9)
S 0.0219(2) 0.0270(3) 0.0203(2) 0.00089(19) 0.00223(19) 0.0063(2)
O1 0.0319(8) 0.0226(8) 0.0282(8) 0.0070(6) -0.0002(6) 0.0061(6)
O2 0.0302(8) 0.0308(8) 0.0310(8) -0.0054(6) 0.0006(6) 0.0116(7)
O3 0.0325(8) 0.0402(10) 0.0247(8) 0.0068(7) 0.0088(6) 0.0058(7)
C1 0.0225(10) 0.0231(10) 0.0213(10) 0.0004(8) -0.0009(8) 0.0052(8)
C2 0.0205(9) 0.0222(10) 0.0218(10) -0.0009(8) -0.0013(8) 0.0065(8)
C3 0.0191(9) 0.0224(10) 0.0218(10) -0.0016(7) -0.0017(7) 0.0067(8)
C4 0.0300(11) 0.0240(10) 0.0215(10) 0.0013(8) 0.0002(8) 0.0086(8)
C5 0.0331(11) 0.0215(10) 0.0254(11) 0.0017(8) -0.0008(9) 0.0083(8)
C6 0.0278(10) 0.0207(10) 0.0227(10) 0.0015(8) 0.0013(8) 0.0031(8)
C7 0.0297(11) 0.0265(11) 0.0208(10) -0.0003(9) 0.0024(8) 0.0070(8)
C8 0.0231(10) 0.0233(10) 0.0225(10) -0.0010(8) -0.0007(8) 0.0075(8)
C9 0.0291(11) 0.0290(11) 0.0239(10) 0.0002(9) 0.0005(8) 0.0119(9)
C10 0.0285(11) 0.0255(11) 0.0298(11) 0.0030(8) -0.0018(9) 0.0140(9)
C11 0.0231(10) 0.0202(10) 0.0269(11) 0.0016(8) -0.0017(8) 0.0047(8)
C12 0.0239(10) 0.0276(11) 0.0262(10) 0.0025(8) -0.0014(8) 0.0059(9)
C13 0.0236(10) 0.0322(12) 0.0162(9) 0.0012(8) 0.0026(8) 0.0080(8)
C14 0.0333(11) 0.0326(12) 0.0209(10) 0.0051(9) 0.0016(9) 0.0060(9)
C15 0.0355(12) 0.0495(15) 0.0257(11) 0.0166(11) 0.0050(9) 0.0091(11)
C16 0.0230(11) 0.0736(19) 0.0263(12) 0.0053(11) 0.0022(9) 0.0172(12)
C17 0.0310(12) 0.0577(17) 0.0314(12) -0.0138(11) -0.0041(10) 0.0174(12)
C18 0.0332(12) 0.0355(13) 0.0261(11) -0.0044(10) -0.0010(9) 0.0128(10)
C19 0.0454(14) 0.0306(13) 0.0327(13) 0.0122(10) 0.0012(11) 0.0022(10)

loop_
_atom_type_symbol
_atom_type_description
_atom_type_scat_dispersion_real
_atom_type_scat_dispersion_imag
_atom_type_scat_source
C C 0.0033 0.0016 'International Tables Vol C Tables 4.2.6.8 and 6.1.1.4'
H H 0.0000 0.0000 'International Tables Vol C Tables 4.2.6.8 and 6.1.1.4'
O O 0.0106 0.0060 'International Tables Vol C Tables 4.2.6.8 and 6.1.1.4'
S S 0.1246 0.1234 'International Tables Vol C Tables 4.2.6.8 and 6.1.1.4'
Br Br -0.2901 2.4595 'International Tables Vol C Tables 4.2.6.8 and 6.1.1.4'

loop_
_geom_angle_atom_site_label_1
_geom_angle_atom_site_label_2
_geom_angle_atom_site_label_3
_geom_angle
O2 S O3 118.45(10)
O2 S C1 109.45(10)
O3 S C1 107.55(10)
O2 S C13 107.64(10)
O3 S C13 106.29(10)
C1 S C13 106.88(10)
C12 O1 C11 107.28(17)
C12 C1 C2 107.30(19)
C12 C1 S 122.87(17)
C2 C1 S 129.79(16)
C11 C2 C3 118.02(18)
C11 C2 C1 104.08(18)
C3 C2 C1 137.90(19)
C4 C3 C2 125.47(19)
C4 C3 C8 117.87(19)
C2 C3 C8 116.67(19)
C5 C4 C3 121.8(2)
C5 C4 H4 119.1
C3 C4 H4 119.1
C4 C5 C6 118.9(2)
C4 C5 H5 120.5
C6 C5 H5 120.5
C7 C6 C5 122.2(2)
C7 C6 Br 119.45(16)
C5 C6 Br 118.36(16)
C6 C7 C8 119.7(2)
C6 C7 H7 120.1
C8 C7 H7 120.1
C7 C8 C9 119.17(19)
C7 C8 C3 119.49(19)
C9 C8 C3 121.34(19)
C10 C9 C8 121.4(2)
C10 C9 H9 119.3
C8 C9 H9 119.3
C9 C10 C11 116.5(2)
C9 C10 H10 121.8
C11 C10 H10 121.8
O1 C11 C2 111.29(18)
O1 C11 C10 122.57(19)
C2 C11 C10 126.1(2)
O1 C12 C1 110.04(19)
O1 C12 C19 113.40(19)
C1 C12 C19 136.5(2)
C14 C13 C18 121.4(2)
C14 C13 S 119.76(17)
C18 C13 S 118.51(17)
C13 C14 C15 119.0(2)
C13 C14 H14 120.5
C15 C14 H14 120.5
C16 C15 C14 120.0(2)
C16 C15 H15 120.0
C14 C15 H15 120.0
C15 C16 C17 120.5(2)
C15 C16 H16 119.7
C17 C16 H16 119.7
C16 C17 C18 120.3(2)
C16 C17 H17 119.9
C18 C17 H17 119.9
C17 C18 C13 118.9(2)
C17 C18 H18 120.6
C13 C18 H18 120.6
C12 C19 H19A 109.5
C12 C19 H19B 109.5
H19A C19 H19B 109.5
C12 C19 H19C 109.5
H19A C19 H19C 109.5
H19B C19 H19C 109.5

loop_
_geom_bond_atom_site_label_1
_geom_bond_atom_site_label_2
_geom_bond_distance
Br C6 1.908(2)
S O2 1.4378(16)
S O3 1.4400(16)
S C1 1.748(2)
S C13 1.767(2)
O1 C12 1.364(3)
O1 C11 1.372(3)
C1 C12 1.366(3)
C1 C2 1.462(3)
C2 C11 1.379(3)
C2 C3 1.432(3)
C3 C4 1.410(3)
C3 C8 1.437(3)
C4 C5 1.375(3)
C4 H4 0.9500
C5 C6 1.402(3)
C5 H5 0.9500
C6 C7 1.360(3)
C7 C8 1.413(3)
C7 H7 0.9500
C8 C9 1.425(3)
C9 C10 1.359(3)
C9 H9 0.9500
C10 C11 1.401(3)
C10 H10 0.9500
C12 C19 1.487(3)
C13 C14 1.388(3)
C13 C18 1.390(3)
C14 C15 1.392(3)
C14 H14 0.9500
C15 C16 1.383(4)
C15 H15 0.9500
C16 C17 1.385(4)
C16 H16 0.9500
C17 C18 1.386(3)
C17 H17 0.9500
C18 H18 0.9500
C19 H19A 0.9800
C19 H19B 0.9800
C19 H19C 0.9800

loop_
_geom_hbond_atom_site_label_D
_geom_hbond_atom_site_label_H
_geom_hbond_atom_site_label_A
_geom_hbond_site_symmetry_A
_geom_hbond_distance_DH
_geom_hbond_distance_HA
_geom_hbond_distance_DA
_geom_hbond_angle_DHA
C7 H7 Cg1 2_666 0.95 2.85 3.764(3) 161.2
C4 H4 O2 . 0.95 2.44 3.226(3) 140.2
C16 H16 O3 1_455 0.95 2.56 3.257(3) 130.3
C19 H19A O3 . 0.98 2.28 2.926(3) 122.4

loop_
_geom_torsion_atom_site_label_1
_geom_torsion_atom_site_label_2
_geom_torsion_atom_site_label_3
_geom_torsion_atom_site_label_4
_geom_torsion
O2 S C1 C12 -131.89(18)
O3 S C1 C12 -2.0(2)
C13 S C1 C12 111.81(19)
O2 S C1 C2 45.6(2)
O3 S C1 C2 175.49(18)
C13 S C1 C2 -70.7(2)
C12 C1 C2 C11 -0.1(2)
S C1 C2 C11 -177.90(16)
C12 C1 C2 C3 180.0(2)
S C1 C2 C3 2.2(4)
C11 C2 C3 C4 178.60(19)
C1 C2 C3 C4 -1.5(4)
C11 C2 C3 C8 -1.0(3)
C1 C2 C3 C8 178.9(2)
C2 C3 C4 C5 179.6(2)
C8 C3 C4 C5 -0.8(3)
C3 C4 C5 C6 0.2(3)
C4 C5 C6 C7 0.5(3)
C4 C5 C6 Br 179.61(16)
C5 C6 C7 C8 -0.6(3)
Br C6 C7 C8 -179.70(15)
C6 C7 C8 C9 179.35(19)
C6 C7 C8 C3 0.0(3)
C4 C3 C8 C7 0.7(3)
C2 C3 C8 C7 -179.67(18)
C4 C3 C8 C9 -178.63(19)
C2 C3 C8 C9 1.0(3)
C7 C8 C9 C10 -179.6(2)
C3 C8 C9 C10 -0.3(3)
C8 C9 C10 C11 -0.4(3)
C12 O1 C11 C2 0.2(2)
C12 O1 C11 C10 179.8(2)
C3 C2 C11 O1 179.89(17)
C1 C2 C11 O1 0.0(2)
C3 C2 C11 C10 0.3(3)
C1 C2 C11 C10 -179.6(2)
C9 C10 C11 O1 -179.10(19)
C9 C10 C11 C2 0.4(3)
C11 O1 C12 C1 -0.3(2)
C11 O1 C12 C19 178.94(19)
C2 C1 C12 O1 0.2(2)
S C1 C12 O1 178.21(14)
C2 C1 C12 C19 -178.7(3)
S C1 C12 C19 -0.7(4)
O2 S C13 C14 5.9(2)
O3 S C13 C14 -121.94(17)
C1 S C13 C14 123.41(17)
O2 S C13 C18 179.40(16)
O3 S C13 C18 51.54(19)
C1 S C13 C18 -63.10(19)
C18 C13 C14 C15 -0.7(3)
S C13 C14 C15 172.57(17)
C13 C14 C15 C16 0.4(3)
C14 C15 C16 C17 0.7(4)
C15 C16 C17 C18 -1.4(4)
C16 C17 C18 C13 1.1(4)
C14 C13 C18 C17 0.0(3)
S C13 C18 C17 -173.39(17)

loop_
_cod_related_entry_id
_cod_related_entry_database
_cod_related_entry_code
1 ChemSpider 21117947
